data_7044541
loop_
_publ_author_name
'Angeles Alvarez, M.'
'Esther Garc\'ia, M.'
'Garc\'ia-Viv\'o, Daniel'
'Ruiz, Miguel A.'
'Toyos, Adri\'an'

_publ_section_title
;
 Structure and dynamics of heterometallic clusters derived from addition
 of metal carbonyl fragments to the unsaturated hydride
 [W2Cp2(\m-H)(\m-PPh2)(NO)2]
;
_journal_name_full 'Dalton Trans.'
_journal_paper_doi 10.1039/C7DT03580B
_journal_year 2017
_chemical_formula_moiety 'C26 H21 Fe N2 O6 P W2'
_chemical_formula_sum 'C26 H21 Fe N2 O6 P W2'
_chemical_formula_weight 911.95
_chemical_name_systematic
;
 ?
;
_space_group_crystal_system triclinic
_space_group_IT_number 2
_space_group_name_Hall '-P 1'
_space_group_name_H-M_alt 'P -1'
_symmetry_space_group_name_Hall '-P 1'
_symmetry_space_group_name_H-M 'P -1'
_atom_sites_solution_hydrogens mixed
_audit_creation_method SHELXL-2016
_audit_update_record
;
2017-07-31 deposited with the CCDC.
2017-10-17 downloaded from the CCDC.
;
_cell_angle_alpha 72.022(6)
_cell_angle_beta 86.303(5)
_cell_angle_gamma 82.979(6)
_cell_formula_units_Z 2
_cell_length_a 9.0165(6)
_cell_length_b 10.2932(8)
_cell_length_c 15.2472(10)
_cell_measurement_reflns_used 4330
_cell_measurement_temperature 151(2)
_cell_measurement_theta_max 69.2560
_cell_measurement_theta_min 4.5140
_cell_volume 1335.35(17)
_computing_cell_refinement
;
CrysAlis RED, Oxford Diffraction Ltd.,
Version 1.171.31.7 (release 18-10-2006 CrysAlis171 .NET)
(compiled Oct 18 2006,16:28:17)
;
_computing_data_collection
;
CrysAlis CCD, Oxford Diffraction Ltd.,
Version 1.171.31.7 (release 18-10-2006 CrysAlis171 .NET)
(compiled Oct 18 2006,16:28:17)
;
_computing_data_reduction
;
CrysAlis RED, Oxford Diffraction Ltd.,
Version 1.171.31.7 (release 18-10-2006 CrysAlis171 .NET)
(compiled Oct 18 2006,16:28:17)
;
_computing_molecular_graphics 'Ortep for Windows (Farrugia, 2012)'
_computing_publication_material 'WinGX publication routines (Farrugia, 2012)'
_computing_structure_refinement 'SHELXL-2014 (Sheldrick, 2016)'
_computing_structure_solution 'SHELXL-2014 (Sheldrick, 2016)'
_diffrn_ambient_temperature 151(2)
_diffrn_measured_fraction_theta_full 0.996
_diffrn_measured_fraction_theta_max 0.979
_diffrn_measurement_device_type 'ONYX CCD'
_diffrn_measurement_method CCD
_diffrn_radiation_monochromator graphite
_diffrn_radiation_probe x-ray
_diffrn_radiation_source 'Nova (Cu) X-ray Source'
_diffrn_radiation_type CuK\a
_diffrn_radiation_wavelength 1.54184
_diffrn_reflns_av_R_equivalents 0.0452
_diffrn_reflns_av_unetI/netI 0.0469
_diffrn_reflns_Laue_measured_fraction_full 0.996
_diffrn_reflns_Laue_measured_fraction_max 0.979
_diffrn_reflns_limit_h_max 10
_diffrn_reflns_limit_h_min -10
_diffrn_reflns_limit_k_max 12
_diffrn_reflns_limit_k_min -12
_diffrn_reflns_limit_l_max 15
_diffrn_reflns_limit_l_min -18
_diffrn_reflns_number 10615
_diffrn_reflns_point_group_measured_fraction_full 0.996
_diffrn_reflns_point_group_measured_fraction_max 0.979
_diffrn_reflns_theta_full 67.684
_diffrn_reflns_theta_max 69.541
_diffrn_reflns_theta_min 4.543
_exptl_absorpt_coefficient_mu 20.760
_exptl_absorpt_correction_T_max 1.00000
_exptl_absorpt_correction_T_min 0.18557
_exptl_absorpt_correction_type multi-scan
_exptl_absorpt_process_details
;
CrysAlisPro 1.171.38.43 (Rigaku Oxford Diffraction, 2015)
Empirical absorption correction using spherical harmonics,
 implemented in SCALE3 ABSPACK scaling algorithm.
;
_exptl_crystal_colour red
_exptl_crystal_density_diffrn 2.268
_exptl_crystal_density_method 'not measured'
_exptl_crystal_description block
_exptl_crystal_F_000 856.0
_exptl_crystal_recrystallization_method 'Re-crystallisation from solvent: dichoromethane/toluene/petroleum ether'
_exptl_crystal_size_max 0.160
_exptl_crystal_size_mid 0.150
_exptl_crystal_size_min 0.050
_refine_diff_density_max 6.587
_refine_diff_density_min -2.745
_refine_diff_density_rms 0.361
_refine_ls_extinction_method none
_refine_ls_goodness_of_fit_ref 1.115
_refine_ls_hydrogen_treatment mixed
_refine_ls_matrix_type full
_refine_ls_number_parameters 347
_refine_ls_number_reflns 4911
_refine_ls_number_restraints 42
_refine_ls_restrained_S_all 1.111
_refine_ls_R_factor_all 0.1026
_refine_ls_R_factor_gt 0.0919
_refine_ls_shift/su_max 0.000
_refine_ls_shift/su_mean 0.000
_refine_ls_structure_factor_coef Fsqd
_refine_ls_weighting_details 'w=1/[\s^2^(Fo^2^)+(0.1112P)^2^+53.4617P] where P=(Fo^2^+2Fc^2^)/3'
_refine_ls_weighting_scheme calc
_refine_ls_wR_factor_gt 0.2380
_refine_ls_wR_factor_ref 0.2461
_reflns_Friedel_coverage 0.000
_reflns_number_gt 4099
_reflns_number_total 4911
_reflns_threshold_expression 'I > 2\s(I)'
_cod_data_source_file c7dt03580b3.cif
_cod_data_source_block compound2
_cod_database_code 7044541
_shelx_space_group_comment
;
The symmetry employed for this shelxl refinement is uniquely defined
by the following loop, which should always be used as a source of
symmetry information in preference to the above space-group names.
They are only intended as comments.
;
_oxdiff_exptl_absorpt_empirical_full_min 0.589
_oxdiff_exptl_absorpt_empirical_full_max 4.571
_oxdiff_exptl_absorpt_empirical_details
;
Empirical correction (ABSPACK) includes:
- Absorption correction using spherical harmonics
- Frame scaling
;

loop_
_space_group_symop_operation_xyz
'x, y, z'
'-x, -y, -z'

loop_
_atom_site_label
_atom_site_type_symbol
_atom_site_fract_x
_atom_site_fract_y
_atom_site_fract_z
_atom_site_U_iso_or_equiv
_atom_site_adp_type
_atom_site_occupancy
_atom_site_site_symmetry_order
_atom_site_calc_flag
_atom_site_refinement_flags_posn
_atom_site_refinement_flags_adp
W1 W 0.75474(9) 0.75352(9) 0.35128(6) 0.0389(3) Uani 1 1 d D .
W2 W 0.90495(10) 0.98169(9) 0.21015(6) 0.0415(3) Uani 1 1 d . .
Fe1 Fe 0.6707(4) 1.0459(3) 0.3224(2) 0.0491(8) Uani 1 1 d D .
P1 P 0.8997(5) 0.7483(5) 0.2141(3) 0.0403(10) Uani 1 1 d . .
O1 O 1.0294(16) 0.6920(17) 0.4653(10) 0.057(4) Uani 1 1 d . .
O2 O 0.758(2) 1.1097(19) 0.0297(10) 0.070(5) Uani 1 1 d . .
O3 O 0.4917(18) 0.988(2) 0.1843(12) 0.076(5) Uani 1 1 d . .
O4 O 0.388(2) 1.106(2) 0.4176(13) 0.087(6) Uani 1 1 d . .
O5 O 0.869(3) 1.077(3) 0.4544(17) 0.114(9) Uani 1 1 d . .
O6 O 0.704(3) 1.316(2) 0.1907(18) 0.114(9) Uani 1 1 d . .
N1 N 0.9228(17) 0.7263(18) 0.4164(12) 0.046(4) Uani 1 1 d . .
N2 N 0.811(2) 1.053(2) 0.1058(13) 0.054(4) Uani 1 1 d . .
C3 C 0.571(2) 1.005(3) 0.2379(15) 0.064(7) Uani 1 1 d . .
C4 C 0.498(3) 1.083(3) 0.3810(17) 0.064(6) Uani 1 1 d . .
C5 C 0.795(3) 1.062(3) 0.4021(19) 0.071(7) Uani 1 1 d . .
C6 C 0.693(3) 1.208(3) 0.240(2) 0.073(7) Uani 1 1 d . .
C7 C 0.589(2) 0.637(2) 0.4643(18) 0.060(3) Uani 1 1 d . U
H7 H 0.5845 0.6492 0.5225 0.071 Uiso 1 1 calc R U
C8 C 0.687(2) 0.539(3) 0.4341(17) 0.061(3) Uani 1 1 d . U
H8 H 0.7571 0.4734 0.4700 0.073 Uiso 1 1 calc R U
C9 C 0.661(2) 0.557(3) 0.3405(18) 0.060(3) Uani 1 1 d . U
H9 H 0.7105 0.5075 0.3041 0.072 Uiso 1 1 calc R U
C10 C 0.545(2) 0.665(2) 0.3122(17) 0.058(3) Uani 1 1 d . U
H10 H 0.5054 0.6984 0.2535 0.069 Uiso 1 1 calc R U
C11 C 0.497(2) 0.715(3) 0.3868(17) 0.058(3) Uani 1 1 d . U
H11 H 0.4215 0.7848 0.3865 0.070 Uiso 1 1 calc R U
C12 C 1.103(2) 0.995(3) 0.3045(15) 0.061(6) Uani 1 1 d . .
H12 H 1.0989 0.9662 0.3686 0.073 Uiso 1 1 calc R U
C13 C 1.053(3) 1.131(3) 0.246(2) 0.074(7) Uani 1 1 d . .
H13 H 1.0064 1.2038 0.2655 0.088 Uiso 1 1 calc R U
C14 C 1.088(3) 1.132(3) 0.158(2) 0.073(8) Uani 1 1 d . .
H14 H 1.0723 1.2079 0.1066 0.088 Uiso 1 1 calc R U
C15 C 1.151(3) 1.001(4) 0.1563(17) 0.072(8) Uani 1 1 d . .
H15 H 1.1815 0.9757 0.1041 0.086 Uiso 1 1 calc R U
C16 C 1.158(2) 0.916(3) 0.2488(17) 0.057(6) Uani 1 1 d . .
H16 H 1.1942 0.8233 0.2686 0.068 Uiso 1 1 calc R U
C17 C 0.813(2) 0.707(2) 0.1219(13) 0.046(5) Uani 1 1 d . .
C18 C 0.857(3) 0.597(3) 0.0939(15) 0.056(6) Uani 1 1 d . .
H18 H 0.9420 0.5406 0.1197 0.067 Uiso 1 1 calc R U
C19 C 0.782(3) 0.563(3) 0.0274(16) 0.063(6) Uani 1 1 d . .
H19 H 0.8173 0.4859 0.0095 0.076 Uiso 1 1 calc R U
C20 C 0.658(3) 0.643(4) -0.0103(17) 0.078(9) Uani 1 1 d . .
H20 H 0.6068 0.6211 -0.0539 0.093 Uiso 1 1 calc R U
C21 C 0.607(2) 0.758(3) 0.0159(15) 0.065(7) Uani 1 1 d . .
H21 H 0.5221 0.8142 -0.0104 0.078 Uiso 1 1 calc R U
C22 C 0.684(2) 0.790(3) 0.0824(14) 0.054(5) Uani 1 1 d . .
H22 H 0.6491 0.8665 0.1006 0.065 Uiso 1 1 calc R U
C23 C 1.069(2) 0.627(2) 0.2332(14) 0.045(4) Uani 1 1 d . .
C24 C 1.183(2) 0.644(2) 0.1667(15) 0.048(5) Uani 1 1 d . .
H24 H 1.1758 0.7192 0.1137 0.057 Uiso 1 1 calc R U
C25 C 1.313(3) 0.546(3) 0.1793(17) 0.062(6) Uani 1 1 d . .
H25 H 1.3920 0.5598 0.1363 0.075 Uiso 1 1 calc R U
C26 C 1.320(3) 0.431(3) 0.2557(17) 0.063(6) Uani 1 1 d . .
H26 H 1.3996 0.3624 0.2621 0.076 Uiso 1 1 calc R U
C27 C 1.208(2) 0.420(2) 0.3224(15) 0.053(5) Uani 1 1 d . .
H27 H 1.2184 0.3472 0.3767 0.064 Uiso 1 1 calc R U
C28 C 1.080(2) 0.511(2) 0.3123(16) 0.051(5) Uani 1 1 d . .
H28 H 1.0034 0.4968 0.3568 0.061 Uiso 1 1 calc R U
H1 H 0.69(2) 0.878(3) 0.414(2) 0.06(6) Uiso 1 1 d D .

loop_
_atom_site_aniso_label
_atom_site_aniso_U_11
_atom_site_aniso_U_22
_atom_site_aniso_U_33
_atom_site_aniso_U_23
_atom_site_aniso_U_13
_atom_site_aniso_U_12
W1 0.0286(4) 0.0454(5) 0.0385(5) -0.0050(4) -0.0055(3) -0.0061(3)
W2 0.0398(5) 0.0467(5) 0.0352(5) -0.0074(4) -0.0005(3) -0.0075(4)
Fe1 0.0513(19) 0.0498(18) 0.0431(17) -0.0122(14) 0.0102(14) -0.0048(14)
P1 0.031(2) 0.046(3) 0.044(2) -0.013(2) -0.0099(18) -0.0038(19)
O1 0.042(8) 0.070(10) 0.055(8) -0.009(7) -0.024(7) -0.003(7)
O2 0.067(11) 0.085(12) 0.037(8) 0.009(8) -0.009(7) 0.008(9)
O3 0.037(8) 0.117(15) 0.057(9) -0.003(10) -0.009(7) 0.004(9)
O4 0.061(11) 0.106(15) 0.070(11) -0.009(10) 0.021(9) 0.023(10)
O5 0.067(13) 0.20(3) 0.096(16) -0.072(18) -0.001(12) -0.035(16)
O6 0.14(2) 0.067(13) 0.109(18) 0.019(13) 0.019(16) -0.033(13)
N1 0.026(7) 0.056(10) 0.052(9) -0.008(8) 0.000(7) -0.008(7)
N2 0.042(9) 0.064(11) 0.052(10) -0.013(9) 0.002(8) -0.004(8)
C3 0.012(8) 0.106(19) 0.051(12) 0.007(12) -0.003(8) 0.000(9)
C4 0.061(15) 0.061(14) 0.056(13) -0.001(11) -0.003(11) 0.002(11)
C5 0.047(13) 0.11(2) 0.071(16) -0.051(16) 0.003(12) -0.024(14)
C6 0.058(15) 0.09(2) 0.074(17) -0.030(15) 0.007(13) 0.005(13)
C7 0.034(5) 0.068(7) 0.068(7) -0.002(6) 0.001(5) -0.024(5)
C8 0.035(5) 0.067(7) 0.071(7) -0.001(6) 0.000(5) -0.022(5)
C9 0.035(5) 0.067(7) 0.073(7) -0.006(6) 0.000(5) -0.023(5)
C10 0.031(5) 0.068(7) 0.070(7) -0.007(6) -0.003(5) -0.025(5)
C11 0.030(5) 0.069(7) 0.069(7) -0.005(6) 0.000(5) -0.023(5)
C12 0.042(11) 0.11(2) 0.041(11) -0.024(12) -0.002(9) -0.026(12)
C13 0.076(18) 0.072(17) 0.09(2) -0.040(15) -0.010(15) -0.023(14)
C14 0.050(14) 0.087(19) 0.073(17) -0.004(14) 0.011(12) -0.034(13)
C15 0.053(14) 0.12(2) 0.049(13) -0.030(14) 0.011(10) -0.040(15)
C16 0.026(9) 0.068(14) 0.076(15) -0.014(12) -0.016(9) -0.016(9)
C17 0.030(9) 0.069(13) 0.042(10) -0.017(9) 0.002(8) -0.018(9)
C18 0.046(11) 0.076(15) 0.054(12) -0.023(11) -0.013(9) -0.025(11)
C19 0.051(13) 0.095(19) 0.056(13) -0.032(13) 0.003(10) -0.032(13)
C20 0.070(17) 0.13(3) 0.049(13) -0.034(15) -0.006(12) -0.054(18)
C21 0.037(11) 0.11(2) 0.041(11) -0.012(13) -0.013(9) -0.019(12)
C22 0.042(11) 0.085(16) 0.040(10) -0.017(10) -0.007(8) -0.021(11)
C23 0.033(9) 0.051(11) 0.054(11) -0.018(9) -0.013(8) -0.005(8)
C24 0.034(10) 0.050(11) 0.058(12) -0.014(9) -0.005(8) -0.004(8)
C25 0.048(13) 0.082(17) 0.065(14) -0.030(13) -0.007(11) -0.017(12)
C26 0.044(12) 0.077(16) 0.069(15) -0.027(13) -0.021(11) 0.013(11)
C27 0.031(10) 0.057(12) 0.056(12) -0.003(10) -0.012(9) 0.022(9)
C28 0.049(12) 0.043(11) 0.062(12) -0.020(9) -0.016(10) 0.009(9)

loop_
_atom_type_symbol
_atom_type_description
_atom_type_scat_dispersion_real
_atom_type_scat_dispersion_imag
_atom_type_scat_source
C C 0.0181 0.0091 'International Tables Vol C Tables 4.2.6.8 and 6.1.1.4'
H H 0.0000 0.0000 'International Tables Vol C Tables 4.2.6.8 and 6.1.1.4'
Fe Fe -1.1336 3.1974 'International Tables Vol C Tables 4.2.6.8 and 6.1.1.4'
N N 0.0311 0.0180 'International Tables Vol C Tables 4.2.6.8 and 6.1.1.4'
O O 0.0492 0.0322 'International Tables Vol C Tables 4.2.6.8 and 6.1.1.4'
P P 0.2955 0.4335 'International Tables Vol C Tables 4.2.6.8 and 6.1.1.4'
W W -5.4734 5.5774 'International Tables Vol C Tables 4.2.6.8 and 6.1.1.4'

loop_
_geom_angle_atom_site_label_1
_geom_angle_atom_site_label_2
_geom_angle_atom_site_label_3
_geom_angle
N1 W1 C8 91.9(8)
N1 W1 C9 116.7(8)
C8 W1 C9 35.3(9)
N1 W1 C7 101.4(8)
C8 W1 C7 35.7(9)
C9 W1 C7 59.1(9)
N1 W1 C10 149.6(8)
C8 W1 C10 58.1(8)
C9 W1 C10 34.8(8)
C7 W1 C10 58.4(8)
N1 W1 C11 136.0(8)
C8 W1 C11 58.6(8)
C9 W1 C11 58.0(9)
C7 W1 C11 35.5(8)
C10 W1 C11 34.2(9)
N1 W1 P1 91.2(5)
C8 W1 P1 111.9(7)
C9 W1 P1 85.6(6)
C7 W1 P1 144.6(7)
C10 W1 P1 95.2(6)
C11 W1 P1 128.4(6)
N1 W1 Fe1 100.7(6)
C8 W1 Fe1 142.3(7)
C9 W1 Fe1 141.5(6)
C7 W1 Fe1 106.6(7)
C10 W1 Fe1 106.7(6)
C11 W1 Fe1 89.1(6)
P1 W1 Fe1 103.33(14)
N1 W1 W2 85.5(5)
C8 W1 W2 161.9(7)
C9 W1 W2 132.3(6)
C7 W1 W2 162.0(6)
C10 W1 W2 121.0(6)
C11 W1 W2 132.6(6)
P1 W1 W2 50.39(12)
Fe1 W1 W2 55.55(7)
N1 W1 H1 84(7)
C8 W1 H1 110(3)
C9 W1 H1 133(6)
C7 W1 H1 76(5)
C10 W1 H1 109(7)
C11 W1 H1 77(7)
P1 W1 H1 138(4)
Fe1 W1 H1 38.2(7)
W2 W1 H1 88(4)
N2 W2 C15 100.1(9)
N2 W2 C14 91.2(9)
C15 W2 C14 35.0(10)
N2 W2 C16 134.3(8)
C15 W2 C16 35.1(9)
C14 W2 C16 57.6(10)
N2 W2 C13 114.5(10)
C15 W2 C13 57.8(10)
C14 W2 C13 33.6(10)
C16 W2 C13 58.0(10)
N2 W2 P1 95.2(7)
C15 W2 P1 96.9(9)
C14 W2 P1 131.7(8)
C16 W2 P1 85.5(6)
C13 W2 P1 142.9(8)
N2 W2 C12 147.2(9)
C15 W2 C12 56.9(8)
C14 W2 C12 56.3(9)
C16 W2 C12 33.7(8)
C13 W2 C12 35.1(10)
P1 W2 C12 109.5(7)
N2 W2 Fe1 96.1(6)
C15 W2 Fe1 148.9(7)
C14 W2 Fe1 119.0(8)
C16 W2 Fe1 127.2(6)
C13 W2 Fe1 91.3(8)
P1 W2 Fe1 107.88(14)
C12 W2 Fe1 96.4(6)
N2 W2 W1 114.4(6)
C15 W2 W1 132.8(8)
C14 W2 W1 154.3(7)
C16 W2 W1 101.2(6)
C13 W2 W1 124.9(7)
P1 W2 W1 50.83(12)
C12 W2 W1 98.0(6)
Fe1 W2 W1 59.87(7)
C5 Fe1 C6 95.6(14)
C5 Fe1 C3 169.0(13)
C6 Fe1 C3 88.2(13)
C5 Fe1 C4 98.1(12)
C6 Fe1 C4 102.0(11)
C3 Fe1 C4 91.2(11)
C5 Fe1 W2 91.9(8)
C6 Fe1 W2 77.3(8)
C3 Fe1 W2 78.9(7)
C4 Fe1 W2 170.0(9)
C5 Fe1 W1 95.8(11)
C6 Fe1 W1 140.5(9)
C3 Fe1 W1 74.9(8)
C4 Fe1 W1 113.5(8)
W2 Fe1 W1 64.58(8)
C5 Fe1 H1 74(6)
C6 Fe1 H1 168(7)
C3 Fe1 H1 101(5)
C4 Fe1 H1 86(5)
W2 Fe1 H1 96(4)
W1 Fe1 H1 37.9(7)
C23 P1 C17 101.6(10)
C23 P1 W2 121.3(6)
C17 P1 W2 120.8(7)
C23 P1 W1 115.1(7)
C17 P1 W1 119.4(6)
W2 P1 W1 78.78(16)
O1 N1 W1 171.8(15)
O2 N2 W2 173.4(17)
O3 C3 Fe1 172(2)
O4 C4 Fe1 180(3)
O5 C5 Fe1 176(3)
O6 C6 Fe1 176(3)
C8 C7 C11 107(2)
C8 C7 W1 71.2(12)
C11 C7 W1 74.6(12)
C8 C7 H7 126.6
C11 C7 H7 126.6
W1 C7 H7 119.5
C9 C8 C7 109(2)
C9 C8 W1 73.2(13)
C7 C8 W1 73.1(13)
C9 C8 H8 125.7
C7 C8 H8 125.7
W1 C8 H8 119.8
C10 C9 C8 108(2)
C10 C9 W1 74.3(14)
C8 C9 W1 71.4(14)
C10 C9 H9 126.1
C8 C9 H9 126.1
W1 C9 H9 120.0
C11 C10 C9 109(2)
C11 C10 W1 73.7(12)
C9 C10 W1 70.9(12)
C11 C10 H10 125.4
C9 C10 H10 125.4
W1 C10 H10 121.7
C10 C11 C7 108(2)
C10 C11 W1 72.1(11)
C7 C11 W1 69.9(11)
C10 C11 H11 126.2
C7 C11 H11 126.2
W1 C11 H11 123.4
C16 C12 C13 109(2)
C16 C12 W2 71.3(11)
C13 C12 W2 70.7(13)
C16 C12 H12 125.7
C13 C12 H12 125.7
W2 C12 H12 123.9
C14 C13 C12 106(3)
C14 C13 W2 71.9(15)
C12 C13 W2 74.2(13)
C14 C13 H13 126.8
C12 C13 H13 126.8
W2 C13 H13 119.1
C13 C14 C15 111(3)
C13 C14 W2 74.5(14)
C15 C14 W2 72.2(14)
C13 C14 H14 124.7
C15 C14 H14 124.7
W2 C14 H14 120.2
C14 C15 C16 107(2)
C14 C15 W2 72.8(14)
C16 C15 W2 73.9(12)
C14 C15 H15 126.5
C16 C15 H15 126.5
W2 C15 H15 118.8
C12 C16 C15 108(2)
C12 C16 W2 75.0(13)
C15 C16 W2 70.9(13)
C12 C16 H16 126.2
C15 C16 H16 126.2
W2 C16 H16 119.7
C18 C17 C22 117.0(19)
C18 C17 P1 124.7(17)
C22 C17 P1 118.1(17)
C17 C18 C19 123(2)
C17 C18 H18 118.4
C19 C18 H18 118.4
C20 C19 C18 119(3)
C20 C19 H19 120.4
C18 C19 H19 120.4
C19 C20 C21 120(2)
C19 C20 H20 119.9
C21 C20 H20 119.9
C20 C21 C22 119(2)
C20 C21 H21 120.3
C22 C21 H21 120.3
C21 C22 C17 121(2)
C21 C22 H22 119.5
C17 C22 H22 119.5
C24 C23 C28 119.4(19)
C24 C23 P1 119.9(16)
C28 C23 P1 120.6(16)
C23 C24 C25 120(2)
C23 C24 H24 119.9
C25 C24 H24 119.9
C26 C25 C24 120(2)
C26 C25 H25 120.2
C24 C25 H25 120.2
C27 C26 C25 119(2)
C27 C26 H26 120.6
C25 C26 H26 120.6
C26 C27 C28 123(2)
C26 C27 H27 118.5
C28 C27 H27 118.5
C27 C28 C23 119(2)
C27 C28 H28 120.7
C23 C28 H28 120.7

loop_
_geom_bond_atom_site_label_1
_geom_bond_atom_site_label_2
_geom_bond_distance
W1 N1 1.810(16)
W1 C8 2.31(2)
W1 C9 2.34(2)
W1 C7 2.34(2)
W1 C10 2.38(2)
W1 C11 2.40(2)
W1 P1 2.405(5)
W1 Fe1 2.914(4)
W1 W2 3.0435(12)
W1 H1 1.84(2)
W2 N2 1.759(18)
W2 C15 2.32(2)
W2 C14 2.33(2)
W2 C16 2.362(19)
W2 C13 2.36(2)
W2 P1 2.390(5)
W2 C12 2.41(2)
W2 Fe1 2.779(3)
Fe1 C5 1.76(3)
Fe1 C6 1.78(3)
Fe1 C3 1.79(3)
Fe1 C4 1.80(3)
Fe1 H1 1.86(2)
P1 C23 1.83(2)
P1 C17 1.83(2)
O1 N1 1.21(2)
O2 N2 1.23(2)
O3 C3 1.19(3)
O4 C4 1.14(3)
O5 C5 1.13(3)
O6 C6 1.14(4)
C7 C8 1.43(4)
C7 C11 1.45(3)
C7 H7 0.9300
C8 C9 1.41(4)
C8 H8 0.9300
C9 C10 1.41(3)
C9 H9 0.9300
C10 C11 1.41(4)
C10 H10 0.9300
C11 H11 0.9300
C12 C16 1.38(4)
C12 C13 1.44(4)
C12 H12 0.9300
C13 C14 1.36(4)
C13 H13 0.9300
C14 C15 1.40(4)
C14 H14 0.9300
C15 C16 1.41(4)
C15 H15 0.9300
C16 H16 0.9300
C17 C18 1.33(3)
C17 C22 1.41(3)
C18 C19 1.41(3)
C18 H18 0.9300
C19 C20 1.35(4)
C19 H19 0.9300
C20 C21 1.38(4)
C20 H20 0.9300
C21 C22 1.40(3)
C21 H21 0.9300
C22 H22 0.9300
C23 C24 1.39(3)
C23 C28 1.41(3)
C24 C25 1.43(3)
C24 H24 0.9300
C25 C26 1.38(4)
C25 H25 0.9300
C26 C27 1.38(3)
C26 H26 0.9300
C27 C28 1.38(3)
C27 H27 0.9300
C28 H28 0.9300
